data_7238388
loop_
_publ_author_name
'Sarkar, Sohini'
'Mohanta, Sasankasekhar'

_publ_section_title
;
 Syntheses, crystal structures and supramolecular topologies of
 nickel(II)--s/p/d10/NH4+ complexes derived from a compartmental ligand
;
_journal_issue 4
_journal_name_full 'RSC Advances'
_journal_page_first 640
_journal_paper_doi 10.1039/c1ra00144b
_journal_volume 1
_journal_year 2011
_chemical_formula_sum 'C21 H26 Cl N2 Na Ni O9'
_chemical_formula_weight 567.59
_space_group_IT_number 14
_space_group_name_Hall '-P 2ybc'
_space_group_name_H-M_alt 'P 1 21/c 1'
_symmetry_cell_setting monoclinic
_symmetry_space_group_name_H-M 'P 1 21/c 1'
_atom_sites_solution_hydrogens geom
_atom_sites_solution_primary direct
_atom_sites_solution_secondary difmap
_audit_creation_method SHELXL-97
_cell_angle_alpha 90.00
_cell_angle_beta 104.627(3)
_cell_angle_gamma 90.00
_cell_formula_units_Z 4
_cell_length_a 8.2000(6)
_cell_length_b 21.5329(14)
_cell_length_c 14.1163(10)
_cell_measurement_reflns_used 8401
_cell_measurement_temperature 296(2)
_cell_measurement_theta_max 26.65
_cell_measurement_theta_min 2.41
_cell_volume 2411.7(3)
_computing_cell_refinement 'Bruker SAINT'
_computing_data_collection 'Bruker APEX2'
_computing_data_reduction 'Bruker SAINT'
_computing_molecular_graphics 'Bruker SHELXTL'
_computing_publication_material 'Bruker SHELXTL'
_computing_structure_refinement 'SHELXL-97 (Sheldrick, 2008)'
_computing_structure_solution 'SHELXS-97 (Sheldrick, 2008)'
_diffrn_ambient_temperature 296(2)
_diffrn_measured_fraction_theta_full 0.990
_diffrn_measured_fraction_theta_max 0.990
_diffrn_measurement_device_type 'Bruker APEX-II CCD'
_diffrn_measurement_method '\f and \w scans'
_diffrn_radiation_monochromator graphite
_diffrn_radiation_source 'fine-focus sealed tube'
_diffrn_radiation_type MoK\a
_diffrn_radiation_wavelength 0.71073
_diffrn_reflns_av_R_equivalents 0.0412
_diffrn_reflns_av_sigmaI/netI 0.0475
_diffrn_reflns_limit_h_max 12
_diffrn_reflns_limit_h_min -13
_diffrn_reflns_limit_k_max 35
_diffrn_reflns_limit_k_min -28
_diffrn_reflns_limit_l_max 22
_diffrn_reflns_limit_l_min -22
_diffrn_reflns_number 42069
_diffrn_reflns_theta_full 35.38
_diffrn_reflns_theta_max 35.38
_diffrn_reflns_theta_min 1.77
_exptl_absorpt_coefficient_mu 0.987
_exptl_absorpt_correction_T_max 0.8423
_exptl_absorpt_correction_T_min 0.8121
_exptl_absorpt_correction_type multi-scan
_exptl_absorpt_process_details 'SADABS (Sheldrick, 2008)'
_exptl_crystal_colour red
_exptl_crystal_density_diffrn 1.563
_exptl_crystal_density_method 'not measured'
_exptl_crystal_description cubic
_exptl_crystal_F_000 1176
_exptl_crystal_size_max 0.22
_exptl_crystal_size_mid 0.20
_exptl_crystal_size_min 0.18
_refine_diff_density_max 0.663
_refine_diff_density_min -0.560
_refine_diff_density_rms 0.064
_refine_ls_extinction_method none
_refine_ls_goodness_of_fit_ref 1.075
_refine_ls_hydrogen_treatment mixed
_refine_ls_matrix_type full
_refine_ls_number_parameters 323
_refine_ls_number_reflns 10820
_refine_ls_number_restraints 0
_refine_ls_restrained_S_all 1.075
_refine_ls_R_factor_all 0.1054
_refine_ls_R_factor_gt 0.0478
_refine_ls_shift/su_max 0.001
_refine_ls_shift/su_mean 0.000
_refine_ls_structure_factor_coef Fsqd
_refine_ls_weighting_details 'calc w=1/[\s^2^(Fo^2^)+(0.0700P)^2^+0.0000P] where P=(Fo^2^+2Fc^2^)/3'
_refine_ls_weighting_scheme calc
_refine_ls_wR_factor_gt 0.1270
_refine_ls_wR_factor_ref 0.1493
_reflns_number_gt 5798
_reflns_number_total 10820
_reflns_threshold_expression >2sigma(I)
_cod_data_source_file c1ra00144b.txt
_cod_data_source_block 2
_cod_original_sg_symbol_H-M P2(1)/c
_cod_database_code 7238388

loop_
_symmetry_equiv_pos_as_xyz
'x, y, z'
'-x, y+1/2, -z+1/2'
'-x, -y, -z'
'x, -y-1/2, z-1/2'

loop_
_atom_site_label
_atom_site_type_symbol
_atom_site_fract_x
_atom_site_fract_y
_atom_site_fract_z
_atom_site_U_iso_or_equiv
_atom_site_adp_type
_atom_site_occupancy
_atom_site_symmetry_multiplicity
_atom_site_calc_flag
_atom_site_refinement_flags
Ni1 Ni 0.63927(3) 0.994975(10) 0.863732(16) 0.03842(8) Uani 1 1 d .
N1 N 0.6823(2) 1.03930(7) 0.97925(12) 0.0463(4) Uani 1 1 d .
N2 N 0.4966(2) 1.05861(8) 0.80898(13) 0.0484(4) Uani 1 1 d .
O1 O 0.77425(16) 0.92844(6) 0.91641(9) 0.0428(3) Uani 1 1 d .
O2 O 0.59920(16) 0.94947(6) 0.75024(9) 0.0453(3) Uani 1 1 d .
Na1 Na 0.74779(9) 0.85763(4) 0.79119(5) 0.04483(18) Uani 1 1 d .
O3 O 0.93192(17) 0.82284(6) 0.95743(9) 0.0470(3) Uani 1 1 d .
O4 O 0.57617(18) 0.86598(7) 0.61540(9) 0.0491(3) Uani 1 1 d .
O5 O 1.0013(2) 0.86159(10) 0.74288(14) 0.0675(5) Uani 1 1 d .
O6 O 0.5601(2) 0.78031(14) 0.81869(17) 0.1099(9) Uani 1 1 d .
Cl1 Cl 0.39072(6) 0.76338(2) 0.79231(3) 0.04710(12) Uani 1 1 d .
O7 O 0.3187(2) 0.77302(10) 0.69074(12) 0.0803(6) Uani 1 1 d .
O8 O 0.3008(3) 0.79646(18) 0.84767(18) 0.1360(12) Uani 1 1 d .
O9 O 0.3761(4) 0.69983(11) 0.81305(17) 0.1291(11) Uani 1 1 d .
C1 C 0.8661(2) 0.92200(9) 1.00679(13) 0.0393(4) Uani 1 1 d .
C2 C 0.9542(2) 0.86544(9) 1.03251(13) 0.0429(4) Uani 1 1 d .
C3 C 1.0516(3) 0.85592(12) 1.12647(15) 0.0566(5) Uani 1 1 d .
H3 H 1.1081 0.8185 1.1431 0.068 Uiso 1 1 calc R
C4 C 1.0651(3) 0.90280(14) 1.19672(15) 0.0687(7) Uani 1 1 d .
H4 H 1.1323 0.8963 1.2596 0.082 Uiso 1 1 calc R
C5 C 0.9837(3) 0.95661(13) 1.17527(15) 0.0640(6) Uani 1 1 d .
H5 H 0.9953 0.9872 1.2230 0.077 Uiso 1 1 calc R
C6 C 0.8790(3) 0.96756(10) 1.07955(14) 0.0483(5) Uani 1 1 d .
C7 C 0.7851(3) 1.02457(10) 1.06020(16) 0.0522(5) Uani 1 1 d .
H7 H 0.8006 1.0532 1.1110 0.063 Uiso 1 1 calc R
C8 C 0.5790(3) 1.09557(11) 0.97484(19) 0.0653(6) Uani 1 1 d .
H8A H 0.6473 1.1290 1.0105 0.078 Uiso 1 1 calc R
H8B H 0.4873 1.0876 1.0052 0.078 Uiso 1 1 calc R
C9 C 0.5103(4) 1.11405(11) 0.8715(2) 0.0681(6) Uani 1 1 d .
H9A H 0.4002 1.1329 0.8634 0.082 Uiso 1 1 calc R
H9B H 0.5841 1.1443 0.8528 0.082 Uiso 1 1 calc R
C10 C 0.3953(3) 1.05946(10) 0.72213(17) 0.0546(5) Uani 1 1 d .
H10 H 0.3276 1.0944 0.7049 0.066 Uiso 1 1 calc R
C11 C 0.3787(3) 1.01183(10) 0.65104(16) 0.0502(5) Uani 1 1 d .
C12 C 0.2571(3) 1.01811(14) 0.55929(19) 0.0688(7) Uani 1 1 d .
H12 H 0.1869 1.0527 0.5477 0.083 Uiso 1 1 calc R
C13 C 0.2430(3) 0.97461(16) 0.48949(19) 0.0779(8) Uani 1 1 d .
H13 H 0.1618 0.9791 0.4306 0.094 Uiso 1 1 calc R
C14 C 0.3490(3) 0.92257(13) 0.50412(15) 0.0621(6) Uani 1 1 d .
H14 H 0.3399 0.8933 0.4546 0.075 Uiso 1 1 calc R
C15 C 0.4673(2) 0.91490(10) 0.59272(13) 0.0466(4) Uani 1 1 d .
C16 C 0.4838(2) 0.95932(9) 0.66781(13) 0.0422(4) Uani 1 1 d .
C17 C 1.0225(3) 0.76538(10) 0.97691(17) 0.0524(5) Uani 1 1 d .
H17A H 1.0071 0.7472 1.0369 0.063 Uiso 1 1 calc R
H17B H 1.1419 0.7727 0.9848 0.063 Uiso 1 1 calc R
C18 C 0.9574(3) 0.72239(11) 0.8933(2) 0.0661(6) Uani 1 1 d .
H18A H 0.8424 0.7119 0.8903 0.099 Uiso 1 1 calc R
H18B H 1.0245 0.6853 0.9024 0.099 Uiso 1 1 calc R
H18C H 0.9633 0.7423 0.8334 0.099 Uiso 1 1 calc R
C19 C 0.5586(3) 0.81719(12) 0.54462(15) 0.0607(6) Uani 1 1 d .
H19A H 0.5856 0.8326 0.4858 0.073 Uiso 1 1 calc R
H19B H 0.4434 0.8022 0.5272 0.073 Uiso 1 1 calc R
C20 C 0.6749(4) 0.76615(12) 0.5875(2) 0.0698(7) Uani 1 1 d .
H20A H 0.7877 0.7820 0.6088 0.105 Uiso 1 1 calc R
H20B H 0.6708 0.7345 0.5392 0.105 Uiso 1 1 calc R
H20C H 0.6417 0.7489 0.6425 0.105 Uiso 1 1 calc R
C21 C 1.0251(4) 0.89071(13) 0.6588(2) 0.0742(7) Uani 1 1 d .
H21A H 1.0717 0.8615 0.6214 0.111 Uiso 1 1 calc R
H21B H 1.1011 0.9251 0.6774 0.111 Uiso 1 1 calc R
H21C H 0.9187 0.9055 0.6199 0.111 Uiso 1 1 calc R
H5A H 1.067(4) 0.8401(16) 0.772(2) 0.092(11) Uiso 1 1 d .

loop_
_atom_site_aniso_label
_atom_site_aniso_U_11
_atom_site_aniso_U_22
_atom_site_aniso_U_33
_atom_site_aniso_U_23
_atom_site_aniso_U_13
_atom_site_aniso_U_12
Ni1 0.03998(14) 0.03134(13) 0.04473(14) -0.00123(9) 0.01213(10) 0.00285(8)
N1 0.0514(9) 0.0350(8) 0.0563(9) -0.0080(7) 0.0205(7) -0.0045(7)
N2 0.0487(9) 0.0340(8) 0.0657(10) 0.0017(7) 0.0205(8) 0.0068(7)
O1 0.0466(7) 0.0399(7) 0.0377(6) -0.0035(5) 0.0029(5) 0.0068(5)
O2 0.0475(7) 0.0432(7) 0.0408(6) -0.0018(5) 0.0028(5) 0.0120(6)
Na1 0.0448(4) 0.0427(4) 0.0462(4) -0.0042(3) 0.0100(3) 0.0065(3)
O3 0.0487(7) 0.0416(7) 0.0470(7) 0.0033(6) 0.0052(6) 0.0084(6)
O4 0.0546(8) 0.0494(8) 0.0406(6) -0.0054(6) 0.0074(6) 0.0025(6)
O5 0.0557(9) 0.0820(13) 0.0687(10) 0.0191(9) 0.0230(8) 0.0147(9)
O6 0.0452(10) 0.173(2) 0.1016(15) 0.0453(16) 0.0009(9) -0.0269(13)
Cl1 0.0403(2) 0.0572(3) 0.0435(2) -0.0031(2) 0.00986(18) -0.00422(19)
O7 0.0789(12) 0.1001(15) 0.0524(9) 0.0161(9) -0.0013(8) -0.0088(11)
O8 0.0885(16) 0.225(3) 0.0968(17) -0.061(2) 0.0271(13) 0.0348(19)
O9 0.203(3) 0.0734(15) 0.0808(14) 0.0151(12) -0.0206(15) -0.0344(17)
C1 0.0360(8) 0.0426(10) 0.0390(8) 0.0003(7) 0.0093(7) -0.0050(7)
C2 0.0377(9) 0.0466(10) 0.0422(9) 0.0048(8) 0.0062(7) -0.0043(7)
C3 0.0533(12) 0.0631(14) 0.0478(10) 0.0100(10) 0.0025(9) -0.0002(10)
C4 0.0703(15) 0.0852(19) 0.0407(10) 0.0026(11) -0.0042(10) -0.0059(14)
C5 0.0695(15) 0.0767(17) 0.0404(10) -0.0129(11) 0.0039(9) -0.0098(13)
C6 0.0488(11) 0.0515(12) 0.0429(9) -0.0063(8) 0.0085(8) -0.0102(9)
C7 0.0603(12) 0.0445(11) 0.0539(11) -0.0172(9) 0.0182(10) -0.0119(9)
C8 0.0780(16) 0.0422(12) 0.0824(16) -0.0146(11) 0.0327(13) 0.0033(11)
C9 0.0821(17) 0.0372(11) 0.0867(17) -0.0002(11) 0.0245(13) 0.0143(11)
C10 0.0484(11) 0.0438(11) 0.0724(14) 0.0176(10) 0.0165(10) 0.0131(9)
C11 0.0434(11) 0.0493(11) 0.0560(11) 0.0136(9) 0.0090(9) 0.0065(8)
C12 0.0602(14) 0.0732(16) 0.0643(14) 0.0246(13) -0.0005(11) 0.0182(12)
C13 0.0639(16) 0.098(2) 0.0580(14) 0.0185(15) -0.0101(11) 0.0099(15)
C14 0.0603(13) 0.0760(16) 0.0432(10) 0.0041(10) 0.0003(9) -0.0029(12)
C15 0.0435(10) 0.0537(12) 0.0414(9) 0.0058(8) 0.0085(7) -0.0026(8)
C16 0.0380(9) 0.0435(10) 0.0438(9) 0.0092(8) 0.0080(7) 0.0026(7)
C17 0.0470(11) 0.0483(12) 0.0626(12) 0.0122(10) 0.0151(9) 0.0099(9)
C18 0.0631(14) 0.0471(13) 0.0875(17) 0.0010(12) 0.0180(12) 0.0087(11)
C19 0.0737(15) 0.0650(15) 0.0472(11) -0.0170(10) 0.0223(10) -0.0139(12)
C20 0.0876(19) 0.0550(14) 0.0777(16) -0.0166(12) 0.0409(15) -0.0057(13)
C21 0.0876(18) 0.0631(16) 0.0783(16) 0.0089(13) 0.0331(14) -0.0050(14)

loop_
_atom_type_symbol
_atom_type_description
_atom_type_scat_dispersion_real
_atom_type_scat_dispersion_imag
_atom_type_scat_source
C C 0.0033 0.0016 'International Tables Vol C Tables 4.2.6.8 and 6.1.1.4'
H H 0.0000 0.0000 'International Tables Vol C Tables 4.2.6.8 and 6.1.1.4'
N N 0.0061 0.0033 'International Tables Vol C Tables 4.2.6.8 and 6.1.1.4'
O O 0.0106 0.0060 'International Tables Vol C Tables 4.2.6.8 and 6.1.1.4'
Na Na 0.0362 0.0249 'International Tables Vol C Tables 4.2.6.8 and 6.1.1.4'
Cl Cl 0.1484 0.1585 'International Tables Vol C Tables 4.2.6.8 and 6.1.1.4'
Ni Ni 0.3393 1.1124 'International Tables Vol C Tables 4.2.6.8 and 6.1.1.4'

loop_
_geom_angle_atom_site_label_1
_geom_angle_atom_site_label_2
_geom_angle_atom_site_label_3
_geom_angle
O2 Ni1 N2 94.37(7)
O2 Ni1 N1 178.75(7)
N2 Ni1 N1 86.87(8)
O2 Ni1 O1 83.93(5)
N2 Ni1 O1 177.27(7)
N1 Ni1 O1 94.82(7)
C7 N1 C8 119.04(18)
C7 N1 Ni1 126.74(15)
C8 N1 Ni1 114.16(14)
C10 N2 C9 119.32(18)
C10 N2 Ni1 126.54(15)
C9 N2 Ni1 114.07(15)
C1 O1 Ni1 127.60(12)
C1 O1 Na1 126.51(12)
Ni1 O1 Na1 105.89(6)
C16 O2 Ni1 127.95(12)
C16 O2 Na1 124.90(12)
Ni1 O2 Na1 105.71(6)
O1 Na1 O2 64.42(5)
O1 Na1 O5 106.28(7)
O2 Na1 O5 110.17(7)
O1 Na1 O6 106.21(9)
O2 Na1 O6 108.58(8)
O5 Na1 O6 137.23(10)
O1 Na1 O4 128.82(5)
O2 Na1 O4 64.40(5)
O5 Na1 O4 91.52(6)
O6 Na1 O4 89.26(7)
O1 Na1 O3 64.58(5)
O2 Na1 O3 128.99(5)
O5 Na1 O3 85.20(6)
O6 Na1 O3 84.33(6)
O4 Na1 O3 166.48(6)
C2 O3 C17 117.74(15)
C2 O3 Na1 116.28(10)
C17 O3 Na1 125.82(12)
C15 O4 C19 117.25(16)
C15 O4 Na1 116.96(11)
C19 O4 Na1 124.41(13)
C21 O5 Na1 125.89(17)
C21 O5 H5A 121(3)
Na1 O5 H5A 112(3)
Cl1 O6 Na1 141.90(15)
O6 Cl1 O8 110.38(18)
O6 Cl1 O9 109.24(18)
O8 Cl1 O9 107.1(2)
O6 Cl1 O7 111.34(12)
O8 Cl1 O7 110.25(15)
O9 Cl1 O7 108.40(13)
O1 C1 C6 123.70(17)
O1 C1 C2 118.00(16)
C6 C1 C2 118.29(17)
O3 C2 C3 124.90(19)
O3 C2 C1 114.54(15)
C3 C2 C1 120.55(19)
C2 C3 C4 119.8(2)
C2 C3 H3 120.1
C4 C3 H3 120.1
C5 C4 C3 121.4(2)
C5 C4 H4 119.3
C3 C4 H4 119.3
C4 C5 C6 120.4(2)
C4 C5 H5 119.8
C6 C5 H5 119.8
C1 C6 C5 119.6(2)
C1 C6 C7 121.29(18)
C5 C6 C7 119.1(2)
N1 C7 C6 125.64(19)
N1 C7 H7 117.2
C6 C7 H7 117.2
N1 C8 C9 109.59(18)
N1 C8 H8A 109.8
C9 C8 H8A 109.8
N1 C8 H8B 109.8
C9 C8 H8B 109.8
H8A C8 H8B 108.2
N2 C9 C8 109.00(18)
N2 C9 H9A 109.9
C8 C9 H9A 109.9
N2 C9 H9B 109.9
C8 C9 H9B 109.9
H9A C9 H9B 108.3
N2 C10 C11 125.74(18)
N2 C10 H10 117.1
C11 C10 H10 117.1
C16 C11 C10 121.17(19)
C16 C11 C12 119.2(2)
C10 C11 C12 119.6(2)
C13 C12 C11 120.7(2)
C13 C12 H12 119.7
C11 C12 H12 119.7
C12 C13 C14 121.0(2)
C12 C13 H13 119.5
C14 C13 H13 119.5
C15 C14 C13 119.7(2)
C15 C14 H14 120.2
C13 C14 H14 120.2
O4 C15 C14 124.8(2)
O4 C15 C16 114.48(15)
C14 C15 C16 120.7(2)
O2 C16 C11 123.44(18)
O2 C16 C15 117.79(17)
C11 C16 C15 118.76(18)
O3 C17 C18 108.67(17)
O3 C17 H17A 110.0
C18 C17 H17A 110.0
O3 C17 H17B 110.0
C18 C17 H17B 110.0
H17A C17 H17B 108.3
C17 C18 H18A 109.5
C17 C18 H18B 109.5
H18A C18 H18B 109.5
C17 C18 H18C 109.5
H18A C18 H18C 109.5
H18B C18 H18C 109.5
O4 C19 C20 108.55(18)
O4 C19 H19A 110.0
C20 C19 H19A 110.0
O4 C19 H19B 110.0
C20 C19 H19B 110.0
H19A C19 H19B 108.4
C19 C20 H20A 109.5
C19 C20 H20B 109.5
H20A C20 H20B 109.5
C19 C20 H20C 109.5
H20A C20 H20C 109.5
H20B C20 H20C 109.5
O5 C21 H21A 109.5
O5 C21 H21B 109.5
H21A C21 H21B 109.5
O5 C21 H21C 109.5
H21A C21 H21C 109.5
H21B C21 H21C 109.5

loop_
_geom_bond_atom_site_label_1
_geom_bond_atom_site_label_2
_geom_bond_distance
Ni1 O2 1.8355(13)
Ni1 N2 1.8404(16)
Ni1 N1 1.8450(16)
Ni1 O1 1.8480(13)
N1 C7 1.277(3)
N1 C8 1.470(3)
N2 C10 1.296(3)
N2 C9 1.472(3)
O1 C1 1.315(2)
O1 Na1 2.3027(14)
O2 C16 1.318(2)
O2 Na1 2.3182(15)
Na1 O5 2.3471(19)
Na1 O6 2.365(2)
Na1 O4 2.5312(15)
Na1 O3 2.5610(14)
O3 C2 1.378(2)
O3 C17 1.433(2)
O4 C15 1.366(2)
O4 C19 1.432(2)
O5 C21 1.399(3)
O5 H5A 0.75(3)
O6 Cl1 1.3925(19)
Cl1 O8 1.397(2)
Cl1 O9 1.411(2)
Cl1 O7 1.4212(17)
C1 C6 1.405(3)
C1 C2 1.416(3)
C2 C3 1.380(3)
C3 C4 1.400(4)
C3 H3 0.9300
C4 C5 1.333(4)
C4 H4 0.9300
C5 C6 1.426(3)
C5 H5 0.9300
C6 C7 1.438(3)
C7 H7 0.9300
C8 C9 1.479(4)
C8 H8A 0.9700
C8 H8B 0.9700
C9 H9A 0.9700
C9 H9B 0.9700
C10 C11 1.417(3)
C10 H10 0.9300
C11 C16 1.406(3)
C11 C12 1.428(3)
C12 C13 1.343(4)
C12 H12 0.9300
C13 C14 1.401(4)
C13 H13 0.9300
C14 C15 1.386(3)
C14 H14 0.9300
C15 C16 1.409(3)
C17 C18 1.488(3)
C17 H17A 0.9700
C17 H17B 0.9700
C18 H18A 0.9600
C18 H18B 0.9600
C18 H18C 0.9600
C19 C20 1.481(4)
C19 H19A 0.9700
C19 H19B 0.9700
C20 H20A 0.9600
C20 H20B 0.9600
C20 H20C 0.9600
C21 H21A 0.9600
C21 H21B 0.9600
C21 H21C 0.9600
